data_7023768
loop_
_publ_author_name
'Imran, Muhammad'
'Neumann, Beate'
'Stammler, Hans-Georg'
'Monkowius, Uwe'
'Ertl, Martin'
'Mitzel, Norbert W.'

_publ_section_title
;
 The versatile behaviour of a novel Janus scorpionate ligand towards
 sodium, potassium and bismuth(iii) ions.
;
_journal_issue 44
_journal_name_full 'Dalton transactions (Cambridge, England : 2003)'
_journal_page_first 15785
_journal_page_last 15795
_journal_paper_doi 10.1039/c3dt52030g
_journal_volume 42
_journal_year 2013
_chemical_formula_moiety 'C18 H26 B2 K N18 Na S6, 2(C3 H7 N O)'
_chemical_formula_sum 'C24 H40 B2 K N20 Na O2 S6'
_chemical_formula_weight 916.83
_chemical_name_systematic ?
_space_group_IT_number 2
_symmetry_cell_setting triclinic
_symmetry_space_group_name_Hall '-P 1'
_symmetry_space_group_name_H-M 'P -1'
_atom_sites_solution_hydrogens geom
_atom_sites_solution_primary direct
_atom_sites_solution_secondary difmap
_audit_creation_method SHELXL-97
_cell_angle_alpha 93.3316(6)
_cell_angle_beta 96.2652(6)
_cell_angle_gamma 116.4806(7)
_cell_formula_units_Z 1
_cell_length_a 10.43890(10)
_cell_length_b 10.58020(10)
_cell_length_c 10.62060(10)
_cell_measurement_reflns_used 29205
_cell_measurement_temperature 100(2)
_cell_measurement_theta_max 30.034
_cell_measurement_theta_min 2.910
_cell_volume 1036.121(18)
_computing_cell_refinement 'HKL Scalepack (Otwinowski & Minor 1997)'
_computing_data_collection 'Collect, Bruker AXS, 2004'
_computing_data_reduction 'Denzo and Scalepack (Otwinowski & Minor, 1997)'
_computing_molecular_graphics 'SHELXTL-PLUS (1990)'
_computing_publication_material 'SHELXL-97 (Sheldrick, 1997)'
_computing_structure_refinement 'SHELXL-97 (Sheldrick, 1997)'
_computing_structure_solution 'SHELXS-97 (Sheldrick, 1990)'
_diffrn_ambient_temperature 100(2)
_diffrn_measured_fraction_theta_full 0.999
_diffrn_measured_fraction_theta_max 0.999
_diffrn_measurement_device_type KappaCCD
_diffrn_measurement_method CCD
_diffrn_radiation_monochromator graphite
_diffrn_radiation_source 'fine-focus sealed tube'
_diffrn_radiation_type MoK\a
_diffrn_radiation_wavelength 0.71073
_diffrn_reflns_av_R_equivalents 0.030
_diffrn_reflns_av_sigmaI/netI 0.0212
_diffrn_reflns_limit_h_max 14
_diffrn_reflns_limit_h_min -14
_diffrn_reflns_limit_k_max 14
_diffrn_reflns_limit_k_min -14
_diffrn_reflns_limit_l_max 14
_diffrn_reflns_limit_l_min -14
_diffrn_reflns_number 45873
_diffrn_reflns_theta_full 30.00
_diffrn_reflns_theta_max 30.00
_diffrn_reflns_theta_min 3.08
_exptl_absorpt_coefficient_mu 0.495
_exptl_absorpt_correction_T_max 0.9075
_exptl_absorpt_correction_T_min 0.8657
_exptl_absorpt_correction_type multi-scan
_exptl_absorpt_process_details 'Denzo and Scalepack (Otwinowski & Minor, 1997)'
_exptl_crystal_colour Colourless
_exptl_crystal_density_diffrn 1.469
_exptl_crystal_density_method 'not measured'
_exptl_crystal_description fragment
_exptl_crystal_F_000 476
_exptl_crystal_size_max 0.30
_exptl_crystal_size_mid 0.26
_exptl_crystal_size_min 0.20
_refine_diff_density_max 0.291
_refine_diff_density_min -0.301
_refine_diff_density_rms 0.055
_refine_ls_extinction_method none
_refine_ls_goodness_of_fit_ref 1.026
_refine_ls_hydrogen_treatment refall
_refine_ls_matrix_type full
_refine_ls_number_parameters 336
_refine_ls_number_reflns 6042
_refine_ls_number_restraints 0
_refine_ls_restrained_S_all 1.026
_refine_ls_R_factor_all 0.0303
_refine_ls_R_factor_gt 0.0259
_refine_ls_shift/su_max 0.001
_refine_ls_shift/su_mean 0.000
_refine_ls_structure_factor_coef Fsqd
_refine_ls_weighting_details 'calc w=1/[\s^2^(Fo^2^)+(0.0336P)^2^+0.3951P] where P=(Fo^2^+2Fc^2^)/3'
_refine_ls_weighting_scheme calc
_refine_ls_wR_factor_gt 0.0660
_refine_ls_wR_factor_ref 0.0680
_reflns_number_gt 5370
_reflns_number_total 6042
_reflns_threshold_expression >2sigma(I)
_cod_data_source_file c3dt52030g.txt
_cod_data_source_block compound3
_cod_depositor_comments
;
The following automatic conversions were performed:

'_symmetry_cell_setting' value 'Triclinic' changed to 'triclinic'
according to /home/saulius/struct/CIF-dictionaries/cif_core.dic
dictionary named 'cif_core.dic' version 2.4.2 from 2011-04-26.

Automatic conversion script
Id: cif_fix_values 1891 2012-01-12 08:04:46Z andrius 
;
_cod_original_cell_volume 1036.120(17)
_cod_database_code 7023768

loop_
_symmetry_equiv_pos_as_xyz
'x, y, z'
'-x, -y, -z'

loop_
_atom_site_label
_atom_site_type_symbol
_atom_site_fract_x
_atom_site_fract_y
_atom_site_fract_z
_atom_site_U_iso_or_equiv
_atom_site_adp_type
_atom_site_occupancy
_atom_site_symmetry_multiplicity
_atom_site_calc_flag
_atom_site_refinement_flags
K1 K 0.5000 0.5000 0.5000 0.01517(7) Uani 1 2 d S
Na1 Na 0.0000 0.5000 0.0000 0.01340(12) Uani 1 2 d S
S1 S 0.49833(3) 0.38615(3) 0.21503(3) 0.01621(6) Uani 1 1 d .
S2 S 0.52817(3) 0.80299(3) 0.41312(2) 0.01359(6) Uani 1 1 d .
S3 S 0.15997(3) 0.36457(3) 0.52552(2) 0.01582(6) Uani 1 1 d .
N1 N 0.25915(9) 0.42264(9) 0.12724(8) 0.01093(15) Uani 1 1 d .
N2 N 0.16947(10) 0.40046(10) 0.01274(8) 0.01454(17) Uani 1 1 d .
N3 N 0.33348(10) 0.32883(9) -0.01649(8) 0.01414(17) Uani 1 1 d .
N4 N 0.28865(9) 0.65828(9) 0.22718(8) 0.01088(15) Uani 1 1 d .
N5 N 0.21374(10) 0.68899(10) 0.12726(8) 0.01454(17) Uani 1 1 d .
N6 N 0.39697(10) 0.88623(9) 0.22444(9) 0.01422(17) Uani 1 1 d .
N7 N 0.09435(9) 0.42936(9) 0.28637(8) 0.01054(15) Uani 1 1 d .
N8 N -0.02542(9) 0.42195(10) 0.20854(8) 0.01385(17) Uani 1 1 d .
N9 N -0.08885(9) 0.33387(9) 0.38742(8) 0.01317(16) Uani 1 1 d .
C1 C 0.36151(11) 0.37968(10) 0.11027(10) 0.01205(18) Uani 1 1 d .
B1 B 0.24773(11) 0.50244(11) 0.24919(10) 0.01030(19) Uani 1 1 d .
H1 H 0.3219(13) 0.5026(13) 0.3251(12) 0.006(3) Uiso 1 1 d .
C2 C 0.21815(12) 0.34495(12) -0.07049(10) 0.0162(2) Uani 1 1 d .
H2 H 0.1801(16) 0.3181(16) -0.1587(15) 0.023(4) Uiso 1 1 d .
C3 C 0.41619(13) 0.27217(13) -0.08144(11) 0.0190(2) Uani 1 1 d .
H3B H 0.5141(17) 0.3212(16) -0.0445(15) 0.023(4) Uiso 1 1 d .
H3C H 0.4079(17) 0.2891(17) -0.1677(16) 0.027(4) Uiso 1 1 d .
H3A H 0.3805(17) 0.1715(17) -0.0739(15) 0.026(4) Uiso 1 1 d .
C4 C 0.40216(10) 0.77890(10) 0.28823(9) 0.01103(17) Uani 1 1 d .
C5 C 0.28215(12) 0.82636(11) 0.12882(10) 0.0166(2) Uani 1 1 d .
H5 H 0.2547(17) 0.8763(17) 0.0709(15) 0.028(4) Uiso 1 1 d .
C6 C 0.50044(13) 1.03621(12) 0.25325(12) 0.0206(2) Uani 1 1 d .
H6B H 0.5957(19) 1.0490(18) 0.2368(17) 0.035(4) Uiso 1 1 d .
H6C H 0.4650(18) 1.0899(18) 0.2010(16) 0.033(4) Uiso 1 1 d .
H6A H 0.5066(17) 1.0668(17) 0.3401(16) 0.028(4) Uiso 1 1 d .
C7 C 0.05684(11) 0.37629(10) 0.39732(9) 0.01139(17) Uani 1 1 d .
C8 C -0.13226(11) 0.36474(11) 0.27262(10) 0.01530(19) Uani 1 1 d .
H8 H -0.2296(16) 0.3462(15) 0.2451(14) 0.019(3) Uiso 1 1 d .
C9 C -0.17939(12) 0.27330(12) 0.48491(11) 0.0177(2) Uani 1 1 d .
H9B H -0.1217(18) 0.3096(17) 0.5679(16) 0.030(4) Uiso 1 1 d .
H9A H -0.2552(18) 0.3006(17) 0.4803(15) 0.029(4) Uiso 1 1 d .
H9C H -0.2194(17) 0.1718(18) 0.4729(15) 0.026(4) Uiso 1 1 d .
O1 O 0.15753(14) 0.94558(12) 0.90788(12) 0.0540(4) Uani 1 1 d .
N10 N -0.00521(11) 0.95618(10) 0.75423(10) 0.02005(19) Uani 1 1 d .
C10 C 0.03508(18) 0.92540(14) 0.86668(13) 0.0338(3) Uani 1 1 d .
H10 H -0.045(2) 0.885(2) 0.9180(18) 0.042(5) Uiso 1 1 d .
C11 C 0.09661(14) 1.01298(14) 0.66515(12) 0.0223(2) Uani 1 1 d .
H11B H 0.0668(16) 0.9496(16) 0.5876(15) 0.023(4) Uiso 1 1 d .
H11C H 0.1042(19) 1.1044(19) 0.6444(16) 0.035(4) Uiso 1 1 d .
H11A H 0.190(2) 1.029(2) 0.7015(18) 0.041(5) Uiso 1 1 d .
C12 C -0.15290(15) 0.93025(17) 0.71164(18) 0.0357(3) Uani 1 1 d .
H12B H -0.151(2) 1.024(2) 0.6927(19) 0.048(5) Uiso 1 1 d .
H12C H -0.206(2) 0.896(2) 0.781(2) 0.050(5) Uiso 1 1 d .
H12A H -0.197(2) 0.858(2) 0.633(2) 0.054(6) Uiso 1 1 d .

loop_
_atom_site_aniso_label
_atom_site_aniso_U_11
_atom_site_aniso_U_22
_atom_site_aniso_U_33
_atom_site_aniso_U_23
_atom_site_aniso_U_13
_atom_site_aniso_U_12
K1 0.01388(14) 0.02004(15) 0.01311(14) 0.00375(11) -0.00047(11) 0.00943(12)
Na1 0.0117(3) 0.0174(3) 0.0107(3) 0.0014(2) -0.0012(2) 0.0069(2)
S1 0.01526(12) 0.02095(13) 0.01727(12) 0.00260(9) 0.00208(9) 0.01257(10)
S2 0.01128(11) 0.01503(12) 0.01200(11) -0.00007(9) -0.00124(8) 0.00469(9)
S3 0.01501(12) 0.01998(13) 0.01308(12) 0.00695(9) 0.00242(9) 0.00788(10)
N1 0.0097(4) 0.0129(4) 0.0103(4) 0.0011(3) 0.0008(3) 0.0055(3)
N2 0.0140(4) 0.0179(4) 0.0107(4) -0.0004(3) -0.0006(3) 0.0071(3)
N3 0.0149(4) 0.0150(4) 0.0134(4) 0.0006(3) 0.0044(3) 0.0073(3)
N4 0.0105(4) 0.0126(4) 0.0097(4) 0.0015(3) -0.0001(3) 0.0058(3)
N5 0.0150(4) 0.0155(4) 0.0131(4) 0.0023(3) -0.0021(3) 0.0078(3)
N6 0.0150(4) 0.0114(4) 0.0150(4) 0.0021(3) 0.0002(3) 0.0053(3)
N7 0.0092(4) 0.0132(4) 0.0096(4) 0.0016(3) 0.0006(3) 0.0056(3)
N8 0.0097(4) 0.0186(4) 0.0130(4) 0.0021(3) 0.0002(3) 0.0065(3)
N9 0.0108(4) 0.0150(4) 0.0138(4) 0.0028(3) 0.0042(3) 0.0053(3)
C1 0.0124(4) 0.0104(4) 0.0139(4) 0.0025(3) 0.0046(3) 0.0050(4)
B1 0.0100(5) 0.0111(5) 0.0099(5) 0.0012(4) 0.0018(4) 0.0049(4)
C2 0.0165(5) 0.0195(5) 0.0124(5) -0.0003(4) 0.0020(4) 0.0083(4)
C3 0.0205(5) 0.0195(5) 0.0200(5) -0.0005(4) 0.0088(4) 0.0108(4)
C4 0.0109(4) 0.0120(4) 0.0111(4) 0.0011(3) 0.0033(3) 0.0057(3)
C5 0.0181(5) 0.0159(5) 0.0156(5) 0.0028(4) -0.0012(4) 0.0083(4)
C6 0.0219(6) 0.0109(5) 0.0240(6) 0.0016(4) -0.0008(4) 0.0041(4)
C7 0.0115(4) 0.0100(4) 0.0128(4) 0.0011(3) 0.0033(3) 0.0048(3)
C8 0.0110(4) 0.0187(5) 0.0157(5) 0.0022(4) 0.0018(4) 0.0063(4)
C9 0.0157(5) 0.0189(5) 0.0189(5) 0.0056(4) 0.0092(4) 0.0064(4)
O1 0.0568(7) 0.0334(6) 0.0446(7) 0.0196(5) -0.0248(6) 0.0021(5)
N10 0.0191(5) 0.0176(4) 0.0215(5) 0.0039(4) 0.0043(4) 0.0063(4)
C10 0.0450(8) 0.0176(6) 0.0217(6) 0.0061(5) 0.0005(6) -0.0002(5)
C11 0.0207(6) 0.0233(6) 0.0208(6) 0.0056(4) 0.0042(4) 0.0074(5)
C12 0.0197(6) 0.0337(7) 0.0528(9) -0.0006(7) 0.0068(6) 0.0118(6)

loop_
_atom_type_symbol
_atom_type_description
_atom_type_scat_dispersion_real
_atom_type_scat_dispersion_imag
_atom_type_scat_source
C C 0.0033 0.0016 'International Tables Vol C Tables 4.2.6.8 and 6.1.1.4'
H H 0.0000 0.0000 'International Tables Vol C Tables 4.2.6.8 and 6.1.1.4'
B B 0.0013 0.0007 'International Tables Vol C Tables 4.2.6.8 and 6.1.1.4'
N N 0.0061 0.0033 'International Tables Vol C Tables 4.2.6.8 and 6.1.1.4'
Na Na 0.0362 0.0249 'International Tables Vol C Tables 4.2.6.8 and 6.1.1.4'
K K 0.2009 0.2494 'International Tables Vol C Tables 4.2.6.8 and 6.1.1.4'
O O 0.0106 0.0060 'International Tables Vol C Tables 4.2.6.8 and 6.1.1.4'
S S 0.1246 0.1234 'International Tables Vol C Tables 4.2.6.8 and 6.1.1.4'

loop_
_geom_angle_atom_site_label_1
_geom_angle_atom_site_label_2
_geom_angle_atom_site_label_3
_geom_angle
_geom_angle_site_symmetry_1
_geom_angle_site_symmetry_3
S1 K1 S1 180.0 . 2_666
S1 K1 S3 103.218(7) . .
S1 K1 S3 76.782(7) 2_666 .
S1 K1 S3 76.781(7) . 2_666
S1 K1 S3 103.218(7) 2_666 2_666
S3 K1 S3 179.999(11) . 2_666
S1 K1 S2 88.376(7) . 2_666
S1 K1 S2 91.625(7) 2_666 2_666
S3 K1 S2 83.946(7) . 2_666
S3 K1 S2 96.054(6) 2_666 2_666
S1 K1 S2 91.625(7) . .
S1 K1 S2 88.375(7) 2_666 .
S3 K1 S2 96.054(6) . .
S3 K1 S2 83.946(6) 2_666 .
S2 K1 S2 180.0 2_666 .
S1 K1 B1 60.256(18) . .
S1 K1 B1 119.744(18) 2_666 .
S3 K1 B1 59.760(18) . .
S3 K1 B1 120.240(18) 2_666 .
S2 K1 B1 120.148(18) 2_666 .
S2 K1 B1 59.852(18) . .
S1 K1 B1 119.745(18) . 2_666
S1 K1 B1 60.255(18) 2_666 2_666
S3 K1 B1 120.240(18) . 2_666
S3 K1 B1 59.761(18) 2_666 2_666
S2 K1 B1 59.853(18) 2_666 2_666
S2 K1 B1 120.147(18) . 2_666
B1 K1 B1 180.0 . 2_666
S1 K1 H1 60.8(3) . .
S1 K1 H1 119.2(3) 2_666 .
S3 K1 H1 59.4(3) . .
S3 K1 H1 120.6(3) 2_666 .
S2 K1 H1 120.3(3) 2_666 .
S2 K1 H1 59.7(3) . .
B1 K1 H1 0.5(3) . .
B1 K1 H1 179.5(3) 2_666 .
N8 Na1 N8 180.0 . 2_565
N8 Na1 N5 78.96(3) . .
N8 Na1 N5 101.04(3) 2_565 .
N8 Na1 N5 101.04(3) . 2_565
N8 Na1 N5 78.96(3) 2_565 2_565
N5 Na1 N5 180.0 . 2_565
N8 Na1 N2 80.69(3) . .
N8 Na1 N2 99.31(3) 2_565 .
N5 Na1 N2 77.52(3) . .
N5 Na1 N2 102.48(3) 2_565 .
N8 Na1 N2 99.31(3) . 2_565
N8 Na1 N2 80.69(3) 2_565 2_565
N5 Na1 N2 102.48(3) . 2_565
N5 Na1 N2 77.52(3) 2_565 2_565
N2 Na1 N2 180.0 . 2_565
C1 S1 K1 113.52(4) . .
C4 S2 K1 112.07(3) . .
C7 S3 K1 113.47(4) . .
C1 N1 N2 110.57(8) . .
C1 N1 B1 127.48(8) . .
N2 N1 B1 121.58(8) . .
C2 N2 N1 105.04(8) . .
C2 N2 Na1 134.61(7) . .
N1 N2 Na1 119.33(6) . .
C2 N3 C1 107.68(9) . .
C2 N3 C3 126.63(9) . .
C1 N3 C3 125.66(9) . .
C4 N4 N5 110.76(8) . .
C4 N4 B1 128.25(8) . .
N5 N4 B1 120.74(8) . .
C5 N5 N4 105.18(8) . .
C5 N5 Na1 134.72(7) . .
N4 N5 Na1 120.08(6) . .
C5 N6 C4 107.84(9) . .
C5 N6 C6 127.00(9) . .
C4 N6 C6 125.13(9) . .
C7 N7 N8 110.61(8) . .
C7 N7 B1 127.63(8) . .
N8 N7 B1 121.53(8) . .
C8 N8 N7 105.07(8) . .
C8 N8 Na1 135.25(7) . .
N7 N8 Na1 119.63(6) . .
C8 N9 C7 107.60(9) . .
C8 N9 C9 126.25(9) . .
C7 N9 C9 126.08(9) . .
N1 C1 N3 104.99(9) . .
N1 C1 S1 130.27(8) . .
N3 C1 S1 124.73(8) . .
N7 B1 N4 110.42(8) . .
N7 B1 N1 111.60(8) . .
N4 B1 N1 109.22(8) . .
N7 B1 K1 109.00(6) . .
N4 B1 K1 108.98(6) . .
N1 B1 K1 107.54(6) . .
N7 B1 H1 108.3(7) . .
N4 B1 H1 108.6(7) . .
N1 B1 H1 108.7(7) . .
K1 B1 H1 1.2(7) . .
N2 C2 N3 111.71(9) . .
N2 C2 H2 125.7(9) . .
N3 C2 H2 122.6(9) . .
N3 C3 H3B 109.1(9) . .
N3 C3 H3C 107.4(10) . .
H3B C3 H3C 108.9(13) . .
N3 C3 H3A 110.6(9) . .
H3B C3 H3A 109.3(13) . .
H3C C3 H3A 111.6(13) . .
N4 C4 N6 104.78(8) . .
N4 C4 S2 130.65(8) . .
N6 C4 S2 124.57(8) . .
N5 C5 N6 111.45(9) . .
N5 C5 H5 123.4(10) . .
N6 C5 H5 125.1(10) . .
N6 C6 H6B 109.1(10) . .
N6 C6 H6C 108.1(10) . .
H6B C6 H6C 112.2(14) . .
N6 C6 H6A 109.6(10) . .
H6B C6 H6A 109.2(14) . .
H6C C6 H6A 108.6(14) . .
N7 C7 N9 105.07(8) . .
N7 C7 S3 130.08(8) . .
N9 C7 S3 124.84(8) . .
N8 C8 N9 111.65(9) . .
N8 C8 H8 125.5(9) . .
N9 C8 H8 122.8(9) . .
N9 C9 H9B 109.3(10) . .
N9 C9 H9A 109.9(10) . .
H9B C9 H9A 108.1(14) . .
N9 C9 H9C 109.8(10) . .
H9B C9 H9C 109.7(13) . .
H9A C9 H9C 110.0(13) . .
C10 N10 C11 120.96(12) . .
C10 N10 C12 122.55(13) . .
C11 N10 C12 116.44(11) . .
O1 C10 N10 125.47(14) . .
O1 C10 H10 121.3(11) . .
N10 C10 H10 113.3(11) . .
N10 C11 H11B 111.2(9) . .
N10 C11 H11C 110.2(10) . .
H11B C11 H11C 108.5(13) . .
N10 C11 H11A 110.7(11) . .
H11B C11 H11A 109.0(14) . .
H11C C11 H11A 107.2(15) . .
N10 C12 H12B 108.4(11) . .
N10 C12 H12C 106.9(12) . .
H12B C12 H12C 109.7(16) . .
N10 C12 H12A 110.7(12) . .
H12B C12 H12A 110.4(16) . .
H12C C12 H12A 110.7(17) . .

loop_
_geom_bond_atom_site_label_1
_geom_bond_atom_site_label_2
_geom_bond_distance
_geom_bond_site_symmetry_2
K1 S1 3.1870(3) .
K1 S1 3.1870(3) 2_666
K1 S3 3.2319(3) .
K1 S3 3.2320(3) 2_666
K1 S2 3.2828(3) 2_666
K1 S2 3.2828(3) .
K1 B1 3.5452(11) .
K1 B1 3.5452(11) 2_666
K1 H1 2.491(12) .
Na1 N8 2.4090(9) .
Na1 N8 2.4090(9) 2_565
Na1 N5 2.4191(9) .
Na1 N5 2.4191(9) 2_565
Na1 N2 2.4255(9) .
Na1 N2 2.4256(9) 2_565
S1 C1 1.6852(10) .
S2 C4 1.6838(10) .
S3 C7 1.6873(10) .
N1 C1 1.3589(13) .
N1 N2 1.3901(11) .
N1 B1 1.5494(13) .
N2 C2 1.2994(14) .
N3 C2 1.3607(14) .
N3 C1 1.3701(13) .
N3 C3 1.4574(13) .
N4 C4 1.3568(13) .
N4 N5 1.3888(11) .
N4 B1 1.5474(13) .
N5 C5 1.3006(14) .
N6 C5 1.3608(13) .
N6 C4 1.3739(13) .
N6 C6 1.4564(14) .
N7 C7 1.3560(13) .
N7 N8 1.3899(11) .
N7 B1 1.5450(13) .
N8 C8 1.2981(14) .
N9 C8 1.3625(13) .
N9 C7 1.3698(13) .
N9 C9 1.4582(13) .
B1 H1 1.054(12) .
C2 H2 0.950(15) .
C3 H3B 0.940(15) .
C3 H3C 0.946(17) .
C3 H3A 0.971(16) .
C5 H5 0.935(16) .
C6 H6B 0.979(18) .
C6 H6C 0.973(17) .
C6 H6A 0.945(17) .
C8 H8 0.953(15) .
C9 H9B 0.962(17) .
C9 H9A 0.953(17) .
C9 H9C 0.958(16) .
O1 C10 1.223(2) .
N10 C10 1.3293(17) .
N10 C11 1.4498(15) .
N10 C12 1.4536(17) .
C10 H10 0.995(19) .
C11 H11B 0.959(15) .
C11 H11C 0.975(18) .
C11 H11A 0.947(19) .
C12 H12B 1.02(2) .
C12 H12C 0.96(2) .
C12 H12A 1.01(2) .
